data_7028463
loop_
_publ_author_name
'McKinty, Adam M.'
'Stephan, Douglas W.'

_publ_section_title
;
 A facile route to Ru-alkylidenes.
;
_journal_issue 7
_journal_name_full 'Dalton transactions (Cambridge, England : 2003)'
_journal_page_first 2710
_journal_page_last 2712
_journal_paper_doi 10.1039/c3dt53525h
_journal_volume 43
_journal_year 2014
_chemical_formula_sum 'C29 H47 P Ru S3'
_chemical_formula_weight 623.89
_chemical_name_systematic
; 
 ? 
;
_space_group_IT_number 2
_symmetry_cell_setting monoclinic
_symmetry_space_group_name_Hall '-P 1'
_symmetry_space_group_name_H-M 'P -1'
_atom_sites_solution_hydrogens geom
_atom_sites_solution_primary direct
_atom_sites_solution_secondary difmap
_audit_creation_method SHELXL-97
_cell_angle_alpha 88.602(2)
_cell_angle_beta 80.783(2)
_cell_angle_gamma 86.310(2)
_cell_formula_units_Z 2
_cell_length_a 8.4357(4)
_cell_length_b 10.0451(4)
_cell_length_c 17.6088(7)
_cell_measurement_temperature 150(2)
_cell_volume 1469.66(11)
_computing_structure_refinement 'SHELXL-97 (Sheldrick, 2008)'
_computing_structure_solution 'SHELXS-97 (Sheldrick, 2008)'
_diffrn_ambient_temperature 150(2)
_diffrn_measured_fraction_theta_full 0.992
_diffrn_measured_fraction_theta_max 0.992
_diffrn_radiation_monochromator graphite
_diffrn_radiation_source 'fine-focus sealed tube'
_diffrn_radiation_type MoK\a
_diffrn_radiation_wavelength 0.71073
_diffrn_reflns_av_R_equivalents 0.0290
_diffrn_reflns_av_sigmaI/netI 0.0262
_diffrn_reflns_limit_h_max 12
_diffrn_reflns_limit_h_min -12
_diffrn_reflns_limit_k_max 15
_diffrn_reflns_limit_k_min -15
_diffrn_reflns_limit_l_max 23
_diffrn_reflns_limit_l_min -27
_diffrn_reflns_number 42079
_diffrn_reflns_theta_full 33.24
_diffrn_reflns_theta_max 33.24
_diffrn_reflns_theta_min 2.03
_exptl_absorpt_coefficient_mu 0.818
_exptl_absorpt_correction_T_max 0.8451
_exptl_absorpt_correction_T_min 0.8267
_exptl_absorpt_correction_type multi-scan
_exptl_crystal_density_diffrn 1.410
_exptl_crystal_density_method 'not measured'
_exptl_crystal_F_000 656
_exptl_crystal_size_max 0.24
_exptl_crystal_size_mid 0.23
_exptl_crystal_size_min 0.21
_refine_diff_density_max 0.552
_refine_diff_density_min -0.730
_refine_diff_density_rms 0.060
_refine_ls_extinction_method none
_refine_ls_goodness_of_fit_ref 1.022
_refine_ls_hydrogen_treatment mixed
_refine_ls_matrix_type full
_refine_ls_number_parameters 311
_refine_ls_number_reflns 11193
_refine_ls_number_restraints 0
_refine_ls_restrained_S_all 1.022
_refine_ls_R_factor_all 0.0258
_refine_ls_R_factor_gt 0.0216
_refine_ls_shift/su_max 0.003
_refine_ls_shift/su_mean 0.000
_refine_ls_structure_factor_coef Fsqd
_refine_ls_weighting_details 'calc w=1/[\s^2^(Fo^2^)+(0.0217P)^2^+0.4355P] where P=(Fo^2^+2Fc^2^)/3'
_refine_ls_weighting_scheme calc
_refine_ls_wR_factor_gt 0.0521
_refine_ls_wR_factor_ref 0.0538
_reflns_number_gt 10137
_reflns_number_total 11193
_reflns_threshold_expression >2sigma(I)
_cod_data_source_file c3dt53525h.txt
_cod_data_source_block amm020_0m
_cod_original_sg_symbol_H-M P-1
_cod_database_code 7028463

loop_
_symmetry_equiv_pos_as_xyz
'x, y, z'
'-x, -y, -z'

loop_
_atom_site_label
_atom_site_type_symbol
_atom_site_fract_x
_atom_site_fract_y
_atom_site_fract_z
_atom_site_U_iso_or_equiv
_atom_site_adp_type
_atom_site_occupancy
_atom_site_symmetry_multiplicity
_atom_site_calc_flag
_atom_site_refinement_flags
Ru1 Ru 0.737209(9) 0.658729(7) 0.697430(4) 0.01381(2) Uani 1 1 d .
S1 S 0.86502(4) 0.56779(3) 0.793661(17) 0.02828(7) Uani 1 1 d .
S2 S 0.94422(3) 0.54615(3) 0.611024(16) 0.02113(5) Uani 1 1 d .
S3 S 0.76448(4) 0.83415(3) 0.611038(16) 0.02339(6) Uani 1 1 d .
P1 P 0.54172(3) 0.78239(2) 0.784362(14) 0.01341(5) Uani 1 1 d .
C1 C 0.62184(12) 0.88485(10) 0.85484(5) 0.01634(17) Uani 1 1 d .
H1A H 0.5283 0.9410 0.8817 0.020 Uiso 1 1 calc R
C2 C 0.69850(14) 0.80945(11) 0.91790(6) 0.0227(2) Uani 1 1 d .
H2A H 0.6205 0.7495 0.9466 0.027 Uiso 1 1 calc R
H2B H 0.7939 0.7539 0.8941 0.027 Uiso 1 1 calc R
C3 C 0.74900(14) 0.90742(12) 0.97358(6) 0.0259(2) Uani 1 1 d .
H3A H 0.6522 0.9573 1.0007 0.031 Uiso 1 1 calc R
H3B H 0.8021 0.8571 1.0126 0.031 Uiso 1 1 calc R
C4 C 0.86401(15) 1.00569(14) 0.93126(7) 0.0300(3) Uani 1 1 d .
H4A H 0.8893 1.0708 0.9682 0.036 Uiso 1 1 calc R
H4B H 0.9658 0.9569 0.9088 0.036 Uiso 1 1 calc R
C5 C 0.79067(17) 1.07945(13) 0.86767(7) 0.0309(3) Uani 1 1 d .
H5A H 0.8701 1.1383 0.8391 0.037 Uiso 1 1 calc R
H5B H 0.6956 1.1362 0.8907 0.037 Uiso 1 1 calc R
C6 C 0.73997(15) 0.98179(12) 0.81190(6) 0.0257(2) Uani 1 1 d .
H6A H 0.8364 0.9306 0.7854 0.031 Uiso 1 1 calc R
H6B H 0.6884 1.0322 0.7724 0.031 Uiso 1 1 calc R
C7 C 0.38757(12) 0.67912(10) 0.84216(6) 0.01783(18) Uani 1 1 d .
H7 H 0.3133 0.6557 0.8063 0.021 Uiso 1 1 calc R
C8 C 0.46177(14) 0.54556(11) 0.86928(7) 0.0228(2) Uani 1 1 d .
H8A H 0.5215 0.4973 0.8241 0.027 Uiso 1 1 calc R
H8B H 0.5394 0.5635 0.9039 0.027 Uiso 1 1 calc R
C9 C 0.33395(16) 0.45762(12) 0.91165(7) 0.0287(2) Uani 1 1 d .
H9A H 0.2652 0.4294 0.8751 0.034 Uiso 1 1 calc R
H9B H 0.3873 0.3764 0.9315 0.034 Uiso 1 1 calc R
C10 C 0.22904(15) 0.53007(13) 0.97828(7) 0.0305(3) Uani 1 1 d .
H10A H 0.2953 0.5500 1.0177 0.037 Uiso 1 1 calc R
H10B H 0.1437 0.4722 1.0023 0.037 Uiso 1 1 calc R
C11 C 0.15259(14) 0.65953(13) 0.94982(8) 0.0285(2) Uani 1 1 d .
H11A H 0.0872 0.7069 0.9939 0.034 Uiso 1 1 calc R
H11B H 0.0802 0.6389 0.9132 0.034 Uiso 1 1 calc R
C12 C 0.28144(14) 0.74990(11) 0.91004(7) 0.0256(2) Uani 1 1 d .
H12A H 0.3494 0.7754 0.9476 0.031 Uiso 1 1 calc R
H12B H 0.2288 0.8325 0.8913 0.031 Uiso 1 1 calc R
C13 C 0.42676(12) 0.91594(9) 0.73547(5) 0.01546(17) Uani 1 1 d .
H13 H 0.5105 0.9598 0.6982 0.019 Uiso 1 1 calc R
C14 C 0.31425(14) 0.86003(10) 0.68523(7) 0.0224(2) Uani 1 1 d .
H14A H 0.2232 0.8200 0.7185 0.027 Uiso 1 1 calc R
H14B H 0.3736 0.7891 0.6520 0.027 Uiso 1 1 calc R
C15 C 0.24953(15) 0.97124(11) 0.63480(7) 0.0255(2) Uani 1 1 d .
H15A H 0.3401 1.0053 0.5982 0.031 Uiso 1 1 calc R
H15B H 0.1739 0.9340 0.6045 0.031 Uiso 1 1 calc R
C16 C 0.16322(14) 1.08649(12) 0.68313(7) 0.0268(2) Uani 1 1 d .
H16A H 0.1290 1.1585 0.6488 0.032 Uiso 1 1 calc R
H16B H 0.0658 1.0550 0.7158 0.032 Uiso 1 1 calc R
C17 C 0.27369(15) 1.14094(11) 0.73382(7) 0.0257(2) Uani 1 1 d .
H17A H 0.2138 1.2119 0.7668 0.031 Uiso 1 1 calc R
H17B H 0.3653 1.1810 0.7009 0.031 Uiso 1 1 calc R
C18 C 0.33758(16) 1.03066(12) 0.78463(6) 0.0276(2) Uani 1 1 d .
H18A H 0.2467 0.9957 0.8206 0.033 Uiso 1 1 calc R
H18B H 0.4118 1.0682 0.8155 0.033 Uiso 1 1 calc R
C19 C 1.02415(15) 0.45136(13) 0.74749(8) 0.0311(3) Uani 1 1 d .
H19A H 1.1078 0.4372 0.7809 0.037 Uiso 1 1 calc R
H19B H 0.9787 0.3643 0.7419 0.037 Uiso 1 1 calc R
C20 C 1.10034(15) 0.50016(13) 0.66981(8) 0.0327(3) Uani 1 1 d .
H20A H 1.1754 0.4292 0.6441 0.039 Uiso 1 1 calc R
H20B H 1.1624 0.5786 0.6757 0.039 Uiso 1 1 calc R
C21 C 1.03852(15) 0.68027(12) 0.55237(7) 0.0265(2) Uani 1 1 d .
H21A H 1.1033 0.7308 0.5826 0.032 Uiso 1 1 calc R
H21B H 1.1103 0.6433 0.5068 0.032 Uiso 1 1 calc R
C22 C 0.90535(16) 0.77051(12) 0.52768(7) 0.0287(2) Uani 1 1 d .
H22A H 0.8464 0.7205 0.4945 0.034 Uiso 1 1 calc R
H22B H 0.9525 0.8464 0.4971 0.034 Uiso 1 1 calc R
C23 C 0.57873(12) 0.54953(10) 0.67738(6) 0.01744(18) Uani 1 1 d .
C24 C 0.59742(12) 0.42026(9) 0.63799(6) 0.01614(17) Uani 1 1 d .
C25 C 0.50919(13) 0.39883(11) 0.57888(6) 0.01936(18) Uani 1 1 d .
H25 H 0.4368 0.4680 0.5648 0.023 Uiso 1 1 calc R
C26 C 0.52579(14) 0.27787(12) 0.54049(6) 0.0238(2) Uani 1 1 d .
H26 H 0.4672 0.2658 0.4996 0.029 Uiso 1 1 calc R
C27 C 0.62836(15) 0.17480(11) 0.56212(7) 0.0245(2) Uani 1 1 d .
H27 H 0.6399 0.0921 0.5361 0.029 Uiso 1 1 calc R
C28 C 0.71353(14) 0.19315(10) 0.62171(7) 0.0228(2) Uani 1 1 d .
H28 H 0.7824 0.1224 0.6370 0.027 Uiso 1 1 calc R
C29 C 0.69879(13) 0.31462(10) 0.65926(6) 0.02004(19) Uani 1 1 d .
H29 H 0.7582 0.3261 0.6999 0.024 Uiso 1 1 calc R
H1 H 0.4671(17) 0.5812(14) 0.6908(8) 0.023(3) Uiso 1 1 d .

loop_
_atom_site_aniso_label
_atom_site_aniso_U_11
_atom_site_aniso_U_22
_atom_site_aniso_U_33
_atom_site_aniso_U_23
_atom_site_aniso_U_13
_atom_site_aniso_U_12
Ru1 0.01363(4) 0.01182(4) 0.01567(4) -0.00259(2) -0.00158(3) 0.00051(2)
S1 0.02815(14) 0.03244(15) 0.02449(13) -0.00665(11) -0.01046(11) 0.01459(12)
S2 0.01781(11) 0.01723(11) 0.02651(13) -0.00796(9) 0.00393(10) -0.00280(9)
S3 0.03040(14) 0.01498(11) 0.02197(12) 0.00011(9) 0.00416(10) -0.00093(10)
P1 0.01377(11) 0.01276(10) 0.01342(10) -0.00057(8) -0.00191(8) 0.00068(8)
C1 0.0169(4) 0.0175(4) 0.0147(4) -0.0023(3) -0.0026(3) -0.0001(3)
C2 0.0252(5) 0.0241(5) 0.0201(5) -0.0019(4) -0.0088(4) 0.0020(4)
C3 0.0242(5) 0.0345(6) 0.0204(5) -0.0068(4) -0.0088(4) 0.0022(4)
C4 0.0231(6) 0.0392(7) 0.0299(6) -0.0124(5) -0.0084(5) -0.0044(5)
C5 0.0362(7) 0.0299(6) 0.0292(6) -0.0046(5) -0.0084(5) -0.0130(5)
C6 0.0298(6) 0.0292(6) 0.0196(5) -0.0015(4) -0.0037(4) -0.0129(5)
C7 0.0176(4) 0.0171(4) 0.0186(4) 0.0025(3) -0.0024(3) -0.0016(3)
C8 0.0240(5) 0.0192(5) 0.0239(5) 0.0055(4) -0.0019(4) 0.0006(4)
C9 0.0309(6) 0.0240(5) 0.0315(6) 0.0117(4) -0.0062(5) -0.0058(4)
C10 0.0241(6) 0.0367(6) 0.0296(6) 0.0148(5) -0.0011(5) -0.0059(5)
C11 0.0191(5) 0.0315(6) 0.0323(6) 0.0072(5) 0.0037(4) -0.0032(4)
C12 0.0217(5) 0.0227(5) 0.0288(5) 0.0008(4) 0.0071(4) -0.0023(4)
C13 0.0166(4) 0.0137(4) 0.0159(4) -0.0010(3) -0.0030(3) 0.0019(3)
C14 0.0251(5) 0.0159(4) 0.0290(5) 0.0015(4) -0.0131(4) -0.0020(4)
C15 0.0326(6) 0.0193(5) 0.0285(5) 0.0016(4) -0.0172(5) -0.0018(4)
C16 0.0228(5) 0.0241(5) 0.0338(6) 0.0060(4) -0.0082(5) 0.0044(4)
C17 0.0322(6) 0.0192(5) 0.0250(5) -0.0026(4) -0.0068(4) 0.0102(4)
C18 0.0368(6) 0.0250(5) 0.0194(5) -0.0040(4) -0.0061(4) 0.0161(5)
C19 0.0256(6) 0.0291(6) 0.0398(7) -0.0093(5) -0.0130(5) 0.0120(5)
C20 0.0176(5) 0.0306(6) 0.0490(8) -0.0082(5) -0.0045(5) 0.0057(4)
C21 0.0246(5) 0.0242(5) 0.0282(5) -0.0076(4) 0.0076(4) -0.0097(4)
C22 0.0342(6) 0.0262(5) 0.0226(5) -0.0019(4) 0.0068(5) -0.0057(5)
C23 0.0174(4) 0.0145(4) 0.0201(4) -0.0014(3) -0.0020(3) -0.0005(3)
C24 0.0168(4) 0.0136(4) 0.0175(4) -0.0001(3) 0.0000(3) -0.0032(3)
C25 0.0187(5) 0.0205(5) 0.0187(4) -0.0004(3) -0.0020(4) -0.0025(4)
C26 0.0257(5) 0.0268(5) 0.0196(5) -0.0049(4) -0.0018(4) -0.0083(4)
C27 0.0294(6) 0.0174(5) 0.0247(5) -0.0055(4) 0.0049(4) -0.0065(4)
C28 0.0244(5) 0.0137(4) 0.0286(5) 0.0009(4) 0.0011(4) -0.0011(4)
C29 0.0209(5) 0.0158(4) 0.0238(5) 0.0003(4) -0.0046(4) -0.0022(4)

loop_
_atom_type_symbol
_atom_type_description
_atom_type_scat_dispersion_real
_atom_type_scat_dispersion_imag
_atom_type_scat_source
C C 0.0033 0.0016 'International Tables Vol C Tables 4.2.6.8 and 6.1.1.4'
H H 0.0000 0.0000 'International Tables Vol C Tables 4.2.6.8 and 6.1.1.4'
P P 0.1023 0.0942 'International Tables Vol C Tables 4.2.6.8 and 6.1.1.4'
S S 0.1246 0.1234 'International Tables Vol C Tables 4.2.6.8 and 6.1.1.4'
Ru Ru -1.2594 0.8363 'International Tables Vol C Tables 4.2.6.8 and 6.1.1.4'

loop_
_geom_angle_atom_site_label_1
_geom_angle_atom_site_label_2
_geom_angle_atom_site_label_3
_geom_angle
C23 Ru1 S1 110.51(3)
C23 Ru1 S3 110.97(3)
S1 Ru1 S3 138.172(13)
C23 Ru1 S2 93.96(3)
S1 Ru1 S2 86.255(11)
S3 Ru1 S2 85.792(10)
C23 Ru1 P1 89.68(3)
S1 Ru1 P1 93.182(10)
S3 Ru1 P1 92.207(10)
S2 Ru1 P1 176.285(10)
C19 S1 Ru1 106.28(4)
C21 S2 C20 100.24(6)
C21 S2 Ru1 103.74(4)
C20 S2 Ru1 104.08(4)
C22 S3 Ru1 105.44(4)
C1 P1 C7 106.13(5)
C1 P1 C13 100.13(4)
C7 P1 C13 106.17(5)
C1 P1 Ru1 115.76(3)
C7 P1 Ru1 114.27(3)
C13 P1 Ru1 113.02(3)
C2 C1 C6 109.89(9)
C2 C1 P1 117.03(7)
C6 C1 P1 109.85(7)
C2 C1 H1A 106.5
C6 C1 H1A 106.5
P1 C1 H1A 106.5
C3 C2 C1 110.57(9)
C3 C2 H2A 109.5
C1 C2 H2A 109.5
C3 C2 H2B 109.5
C1 C2 H2B 109.5
H2A C2 H2B 108.1
C4 C3 C2 111.33(10)
C4 C3 H3A 109.4
C2 C3 H3A 109.4
C4 C3 H3B 109.4
C2 C3 H3B 109.4
H3A C3 H3B 108.0
C5 C4 C3 111.04(10)
C5 C4 H4A 109.4
C3 C4 H4A 109.4
C5 C4 H4B 109.4
C3 C4 H4B 109.4
H4A C4 H4B 108.0
C4 C5 C6 111.14(10)
C4 C5 H5A 109.4
C6 C5 H5A 109.4
C4 C5 H5B 109.4
C6 C5 H5B 109.4
H5A C5 H5B 108.0
C5 C6 C1 110.89(9)
C5 C6 H6A 109.5
C1 C6 H6A 109.5
C5 C6 H6B 109.5
C1 C6 H6B 109.5
H6A C6 H6B 108.1
C12 C7 C8 110.21(9)
C12 C7 P1 115.51(7)
C8 C7 P1 112.24(7)
C12 C7 H7 106.1
C8 C7 H7 106.1
P1 C7 H7 106.1
C9 C8 C7 111.99(9)
C9 C8 H8A 109.2
C7 C8 H8A 109.2
C9 C8 H8B 109.2
C7 C8 H8B 109.2
H8A C8 H8B 107.9
C10 C9 C8 111.89(10)
C10 C9 H9A 109.2
C8 C9 H9A 109.2
C10 C9 H9B 109.2
C8 C9 H9B 109.2
H9A C9 H9B 107.9
C9 C10 C11 110.26(10)
C9 C10 H10A 109.6
C11 C10 H10A 109.6
C9 C10 H10B 109.6
C11 C10 H10B 109.6
H10A C10 H10B 108.1
C10 C11 C12 110.97(10)
C10 C11 H11A 109.4
C12 C11 H11A 109.4
C10 C11 H11B 109.4
C12 C11 H11B 109.4
H11A C11 H11B 108.0
C11 C12 C7 111.06(10)
C11 C12 H12A 109.4
C7 C12 H12A 109.4
C11 C12 H12B 109.4
C7 C12 H12B 109.4
H12A C12 H12B 108.0
C14 C13 C18 109.86(9)
C14 C13 P1 113.12(7)
C18 C13 P1 118.21(7)
C14 C13 H13 104.7
C18 C13 H13 104.7
P1 C13 H13 104.7
C13 C14 C15 110.53(9)
C13 C14 H14A 109.5
C15 C14 H14A 109.5
C13 C14 H14B 109.5
C15 C14 H14B 109.5
H14A C14 H14B 108.1
C16 C15 C14 111.72(10)
C16 C15 H15A 109.3
C14 C15 H15A 109.3
C16 C15 H15B 109.3
C14 C15 H15B 109.3
H15A C15 H15B 107.9
C17 C16 C15 110.56(9)
C17 C16 H16A 109.5
C15 C16 H16A 109.5
C17 C16 H16B 109.5
C15 C16 H16B 109.5
H16A C16 H16B 108.1
C16 C17 C18 111.25(10)
C16 C17 H17A 109.4
C18 C17 H17A 109.4
C16 C17 H17B 109.4
C18 C17 H17B 109.4
H17A C17 H17B 108.0
C17 C18 C13 110.99(9)
C17 C18 H18A 109.4
C13 C18 H18A 109.4
C17 C18 H18B 109.4
C13 C18 H18B 109.4
H18A C18 H18B 108.0
C20 C19 S1 112.51(8)
C20 C19 H19A 109.1
S1 C19 H19A 109.1
C20 C19 H19B 109.1
S1 C19 H19B 109.1
H19A C19 H19B 107.8
C19 C20 S2 109.73(9)
C19 C20 H20A 109.7
S2 C20 H20A 109.7
C19 C20 H20B 109.7
S2 C20 H20B 109.7
H20A C20 H20B 108.2
C22 C21 S2 107.32(8)
C22 C21 H21A 110.3
S2 C21 H21A 110.3
C22 C21 H21B 110.3
S2 C21 H21B 110.3
H21A C21 H21B 108.5
C21 C22 S3 111.28(8)
C21 C22 H22A 109.4
S3 C22 H22A 109.4
C21 C22 H22B 109.4
S3 C22 H22B 109.4
H22A C22 H22B 108.0
C24 C23 Ru1 128.96(8)
C24 C23 H1 112.5(8)
Ru1 C23 H1 118.4(8)
C25 C24 C29 117.97(9)
C25 C24 C23 120.13(9)
C29 C24 C23 121.87(9)
C26 C25 C24 121.13(10)
C26 C25 H25 119.4
C24 C25 H25 119.4
C27 C26 C25 119.85(10)
C27 C26 H26 120.1
C25 C26 H26 120.1
C28 C27 C26 119.78(10)
C28 C27 H27 120.1
C26 C27 H27 120.1
C27 C28 C29 120.36(10)
C27 C28 H28 119.8
C29 C28 H28 119.8
C28 C29 C24 120.88(10)
C28 C29 H29 119.6
C24 C29 H29 119.6

loop_
_geom_bond_atom_site_label_1
_geom_bond_atom_site_label_2
_geom_bond_distance
Ru1 C23 1.8639(11)
Ru1 S1 2.2916(3)
Ru1 S3 2.2981(3)
Ru1 S2 2.3711(3)
Ru1 P1 2.3720(3)
S1 C19 1.8236(12)
S2 C21 1.8225(12)
S2 C20 1.8316(13)
S3 C22 1.8343(12)
P1 C1 1.8646(10)
P1 C7 1.8710(11)
P1 C13 1.8774(9)
C1 C2 1.5332(14)
C1 C6 1.5363(15)
C1 H1A 1.0000
C2 C3 1.5317(16)
C2 H2A 0.9900
C2 H2B 0.9900
C3 C4 1.5254(19)
C3 H3A 0.9900
C3 H3B 0.9900
C4 C5 1.5191(18)
C4 H4A 0.9900
C4 H4B 0.9900
C5 C6 1.5315(17)
C5 H5A 0.9900
C5 H5B 0.9900
C6 H6A 0.9900
C6 H6B 0.9900
C7 C12 1.5338(15)
C7 C8 1.5416(14)
C7 H7 1.0000
C8 C9 1.5271(16)
C8 H8A 0.9900
C8 H8B 0.9900
C9 C10 1.5218(19)
C9 H9A 0.9900
C9 H9B 0.9900
C10 C11 1.5238(17)
C10 H10A 0.9900
C10 H10B 0.9900
C11 C12 1.5324(16)
C11 H11A 0.9900
C11 H11B 0.9900
C12 H12A 0.9900
C12 H12B 0.9900
C13 C14 1.5365(15)
C13 C18 1.5401(14)
C13 H13 1.0000
C14 C15 1.5372(14)
C14 H14A 0.9900
C14 H14B 0.9900
C15 C16 1.5282(17)
C15 H15A 0.9900
C15 H15B 0.9900
C16 C17 1.5233(17)
C16 H16A 0.9900
C16 H16B 0.9900
C17 C18 1.5322(15)
C17 H17A 0.9900
C17 H17B 0.9900
C18 H18A 0.9900
C18 H18B 0.9900
C19 C20 1.500(2)
C19 H19A 0.9900
C19 H19B 0.9900
C20 H20A 0.9900
C20 H20B 0.9900
C21 C22 1.5097(18)
C21 H21A 0.9900
C21 H21B 0.9900
C22 H22A 0.9900
C22 H22B 0.9900
C23 C24 1.4746(14)
C23 H1 0.968(14)
C24 C25 1.4011(14)
C24 C29 1.4015(14)
C25 C26 1.3932(15)
C25 H25 0.9500
C26 C27 1.3917(17)
C26 H26 0.9500
C27 C28 1.3852(17)
C27 H27 0.9500
C28 C29 1.3910(15)
C28 H28 0.9500
C29 H29 0.9500
